data_1523522
loop_
_publ_author_name
'Egorushkin, V.E.'
'Kulkova, S.E.'
'Kulkov, S.N.'

_publ_section_title
;
 Electronic structure and the theory of phase transformation in Ni Mn
;
_journal_name_full 'Physica B and C (Netherland) (79,1975-)'
_journal_page_first 61
_journal_page_last 68
_journal_volume 123
_journal_year 1983
_chemical_formula_sum 'Mn Ni'
_space_group_IT_number 123
_symmetry_space_group_name_Hall '-P 4 2'
_symmetry_space_group_name_H-M 'P 4/m m m'
_cell_angle_alpha 90
_cell_angle_beta 90
_cell_angle_gamma 90
_cell_formula_units_Z 1
_cell_length_a 2.61
_cell_length_b 2.61
_cell_length_c 3.49
_cell_volume 23.774
_citation_journal_id_ASTM PHBCDQ
_cod_data_source_file Egorushkin_PHBCDQ_1983_1126.cif
_cod_data_source_block Mn1Ni1
_cod_original_cell_volume 23.77423
_cod_original_formula_sum 'Mn1 Ni1'
_cod_database_code 1523522

loop_
_symmetry_equiv_pos_as_xyz
x,y,z
-y,x,z
-x,-y,z
y,-x,z
x,-y,-z
y,x,-z
-x,y,-z
-y,-x,-z
-x,-y,-z
y,-x,-z
x,y,-z
-y,x,-z
-x,y,z
-y,-x,z
x,-y,z
y,x,z

loop_
_atom_site_label
_atom_site_type_symbol
_atom_site_fract_x
_atom_site_fract_y
_atom_site_fract_z
_atom_site_occupancy
_atom_site_U_iso_or_equiv
Ni1 Ni 0.5 0.5 0.5 1 0.0
Mn1 Mn 0 0 0 1 0.0
